data_7219876
loop_
_publ_author_name
'Zhang, Sheng'
'Liu, Xiangyu'
'Yang, Qi'
'Wei, Qing'
'Xie, Gang'
'Chen, Sanping'

_publ_section_title
;
 Mixed-metal--organic frameworks (M&#x2032;MOFs) from 1D to 3D based on
 the &#x201C;organic&#x201D; connectivity and the inorganic connectivity:
 syntheses, structures and magnetic properties
;
_journal_issue 17
_journal_name_full CrystEngComm
_journal_page_first 3312
_journal_paper_doi 10.1039/C5CE00126A
_journal_volume 17
_journal_year 2015
_chemical_formula_sum 'C12 H24 Cu N6 O24 Sr2'
_chemical_formula_weight 875.15
_chemical_name_systematic
; 
 ? 
;
_space_group_IT_number 14
_symmetry_cell_setting monoclinic
_symmetry_space_group_name_Hall '-P 2yn'
_symmetry_space_group_name_H-M 'P 1 21/n 1'
_atom_sites_solution_hydrogens geom
_atom_sites_solution_primary direct
_atom_sites_solution_secondary difmap
_audit_creation_method SHELXL-97
_audit_update_record
;
2015-03-10 deposited with the CCDC.
2015-03-11 downloaded from the CCDC.
;
_cell_angle_alpha 90.00
_cell_angle_beta 114.1210(10)
_cell_angle_gamma 90.00
_cell_formula_units_Z 2
_cell_length_a 14.3621(13)
_cell_length_b 6.9800(6)
_cell_length_c 15.7788(15)
_cell_measurement_reflns_used 3524
_cell_measurement_temperature 296(2)
_cell_measurement_theta_max 25.10
_cell_measurement_theta_min 1.96
_cell_volume 1443.7(2)
_computing_structure_refinement 'SHELXL-97 (Sheldrick, 1997)'
_computing_structure_solution 'SHELXS-97 (Sheldrick, 1990)'
_diffrn_ambient_temperature 296(2)
_diffrn_measured_fraction_theta_full 0.997
_diffrn_measured_fraction_theta_max 0.997
_diffrn_radiation_monochromator graphite
_diffrn_radiation_source 'fine-focus sealed tube'
_diffrn_radiation_type MoK\a
_diffrn_radiation_wavelength 0.71073
_diffrn_reflns_av_R_equivalents 0.0286
_diffrn_reflns_av_sigmaI/netI 0.0353
_diffrn_reflns_limit_h_max 17
_diffrn_reflns_limit_h_min -15
_diffrn_reflns_limit_k_max 8
_diffrn_reflns_limit_k_min -7
_diffrn_reflns_limit_l_max 18
_diffrn_reflns_limit_l_min -19
_diffrn_reflns_number 7384
_diffrn_reflns_theta_full 25.68
_diffrn_reflns_theta_max 25.68
_diffrn_reflns_theta_min 2.49
_exptl_absorpt_coefficient_mu 4.521
_exptl_absorpt_correction_T_max 0.9019
_exptl_absorpt_correction_T_min 0.7973
_exptl_absorpt_correction_type multi-scan
_exptl_absorpt_process_details SADABS
_exptl_crystal_colour blue
_exptl_crystal_density_diffrn 2.013
_exptl_crystal_density_method 'not measured'
_exptl_crystal_description block
_exptl_crystal_F_000 870
_exptl_crystal_size_max 0.27
_exptl_crystal_size_mid 0.19
_exptl_crystal_size_min 0.12
_refine_diff_density_max 0.404
_refine_diff_density_min -0.377
_refine_diff_density_rms 0.078
_refine_ls_extinction_method none
_refine_ls_goodness_of_fit_ref 1.011
_refine_ls_hydrogen_treatment mixed
_refine_ls_matrix_type full
_refine_ls_number_parameters 235
_refine_ls_number_reflns 2734
_refine_ls_number_restraints 16
_refine_ls_restrained_S_all 1.008
_refine_ls_R_factor_all 0.0408
_refine_ls_R_factor_gt 0.0299
_refine_ls_shift/su_max 0.001
_refine_ls_shift/su_mean 0.000
_refine_ls_structure_factor_coef Fsqd
_refine_ls_weighting_details 'calc w=1/[\s^2^(Fo^2^)+(0.0480P)^2^+0.0850P] where P=(Fo^2^+2Fc^2^)/3'
_refine_ls_weighting_scheme calc
_refine_ls_wR_factor_gt 0.0761
_refine_ls_wR_factor_ref 0.0819
_reflns_number_gt 2283
_reflns_number_total 2734
_reflns_threshold_expression >2sigma(I)
_cod_data_source_file c5ce00126a2.cif
_cod_data_source_block 9
_cod_depositor_comments 'Adding full bibliography for 7219869--7219878.cif.'
_cod_original_sg_symbol_H-M P21/n
_cod_database_code 7219876

loop_
_symmetry_equiv_pos_as_xyz
'x, y, z'
'-x+1/2, y+1/2, -z+1/2'
'-x, -y, -z'
'x-1/2, -y-1/2, z-1/2'

loop_
_atom_site_label
_atom_site_type_symbol
_atom_site_fract_x
_atom_site_fract_y
_atom_site_fract_z
_atom_site_U_iso_or_equiv
_atom_site_adp_type
_atom_site_occupancy
_atom_site_symmetry_multiplicity
_atom_site_calc_flag
_atom_site_refinement_flags
Sr1 Sr 0.53011(2) 0.40039(4) 0.14318(2) 0.02663(12) Uani 1 1 d .
Cu1 Cu 0.0000 0.5000 0.0000 0.03721(18) Uani 1 2 d S
O1 O 0.08552(18) 0.3399(3) -0.03887(18) 0.0368(6) Uani 1 1 d .
O2 O 0.2172(2) 0.3608(4) -0.07760(19) 0.0421(7) Uani 1 1 d .
O3 O 0.31239(19) 0.7518(4) -0.12333(16) 0.0397(6) Uani 1 1 d .
O4 O 0.41175(17) 0.5995(3) 0.00575(17) 0.0352(6) Uani 1 1 d .
O5 O 0.3417(2) 0.3619(4) 0.1517(2) 0.0537(8) Uani 1 1 d .
O6 O 0.4409(2) 0.5715(5) 0.2418(2) 0.0651(9) Uani 1 1 d .
O7 O 0.2857(2) 0.5575(5) 0.2261(2) 0.0567(8) Uani 1 1 d .
O8 O 0.6150(2) 0.7443(4) 0.1636(2) 0.0476(7) Uani 1 1 d D
H8A H 0.6769(8) 0.755(6) 0.194(3) 0.071 Uiso 1 1 d D
H8B H 0.580(2) 0.820(6) 0.179(3) 0.071 Uiso 1 1 d D
O9 O 0.6785(2) 0.4380(4) 0.30399(18) 0.0554(8) Uani 1 1 d D
H9A H 0.686(4) 0.366(5) 0.347(2) 0.083 Uiso 1 1 d D
H9B H 0.713(3) 0.537(4) 0.318(3) 0.083 Uiso 1 1 d D
O10 O 0.5349(3) 0.0775(4) 0.2299(2) 0.0581(8) Uani 1 1 d D
H10A H 0.586(2) 0.083(7) 0.278(2) 0.087 Uiso 1 1 d D
H10B H 0.4894(19) 0.007(3) 0.229(3) 0.087 Uiso 1 1 d D
O11 O 0.43681(19) 0.1338(4) 0.02181(17) 0.0380(6) Uani 1 1 d D
H11A H 0.395(2) 0.075(5) 0.035(2) 0.057 Uiso 1 1 d D
H11B H 0.415(3) 0.183(6) -0.0297(15) 0.057 Uiso 1 1 d D
O12 O 0.0832(2) 0.4147(4) 0.1718(2) 0.0571(8) Uani 1 1 d D
H12A H 0.1396(18) 0.465(6) 0.192(3) 0.086 Uiso 1 1 d D
H12B H 0.082(3) 0.302(2) 0.185(3) 0.086 Uiso 1 1 d D
N1 N 0.1102(2) 0.6906(4) 0.02490(18) 0.0277(6) Uani 1 1 d .
N2 N 0.2730(2) 0.9163(4) 0.0396(2) 0.0300(6) Uani 1 1 d .
N3 N 0.3547(2) 0.4966(5) 0.2063(2) 0.0387(7) Uani 1 1 d .
C1 C 0.3333(2) 0.6901(5) -0.0425(2) 0.0283(7) Uani 1 1 d .
C2 C 0.2586(2) 0.7427(5) -0.0002(2) 0.0265(7) Uani 1 1 d .
C3 C 0.1789(2) 0.6276(4) -0.0058(2) 0.0246(7) Uani 1 1 d .
C4 C 0.1611(2) 0.4260(5) -0.0443(2) 0.0285(7) Uani 1 1 d .
C5 C 0.2065(3) 0.9738(5) 0.0728(2) 0.0320(8) Uani 1 1 d .
H5A H 0.2165 1.0914 0.1030 0.038 Uiso 1 1 calc R
C6 C 0.1230(3) 0.8645(5) 0.0640(2) 0.0307(8) Uani 1 1 d .
H6A H 0.0757 0.9115 0.0850 0.037 Uiso 1 1 calc R

loop_
_atom_site_aniso_label
_atom_site_aniso_U_11
_atom_site_aniso_U_22
_atom_site_aniso_U_33
_atom_site_aniso_U_23
_atom_site_aniso_U_13
_atom_site_aniso_U_12
Sr1 0.02542(18) 0.02454(18) 0.02951(19) -0.00023(13) 0.01079(13) 0.00004(13)
Cu1 0.0265(3) 0.0239(3) 0.0671(5) -0.0091(3) 0.0251(3) -0.0072(2)
O1 0.0298(13) 0.0219(12) 0.0616(17) -0.0068(12) 0.0215(12) -0.0060(10)
O2 0.0393(15) 0.0405(15) 0.0574(17) -0.0215(13) 0.0307(13) -0.0100(12)
O3 0.0391(14) 0.0465(16) 0.0401(15) 0.0110(13) 0.0230(12) 0.0119(12)
O4 0.0231(12) 0.0371(14) 0.0430(14) 0.0084(12) 0.0110(11) 0.0046(10)
O5 0.0540(18) 0.0519(18) 0.0601(18) -0.0202(15) 0.0283(15) -0.0160(14)
O6 0.0444(18) 0.077(2) 0.079(2) -0.0438(18) 0.0310(16) -0.0188(16)
O7 0.0439(17) 0.075(2) 0.0620(19) -0.0078(17) 0.0331(15) 0.0035(15)
O8 0.0404(15) 0.0417(17) 0.0565(18) 0.0032(14) 0.0155(14) -0.0054(13)
O9 0.0614(19) 0.0470(18) 0.0345(15) 0.0078(13) -0.0040(14) -0.0216(15)
O10 0.077(2) 0.0454(17) 0.0515(18) 0.0096(15) 0.0263(17) -0.0077(17)
O11 0.0424(15) 0.0361(15) 0.0365(14) -0.0013(12) 0.0170(12) -0.0154(12)
O12 0.0491(19) 0.054(2) 0.063(2) 0.0155(17) 0.0173(16) -0.0017(15)
N1 0.0253(14) 0.0250(14) 0.0334(15) -0.0003(13) 0.0127(12) -0.0011(12)
N2 0.0320(16) 0.0234(15) 0.0366(16) -0.0013(12) 0.0160(13) -0.0054(12)
N3 0.0366(18) 0.047(2) 0.0339(17) -0.0028(15) 0.0158(14) -0.0021(15)
C1 0.0243(17) 0.0253(17) 0.0376(19) -0.0001(16) 0.0151(15) -0.0043(15)
C2 0.0290(17) 0.0246(17) 0.0275(17) 0.0038(14) 0.0132(14) 0.0007(14)
C3 0.0211(16) 0.0254(17) 0.0254(17) 0.0010(14) 0.0075(13) -0.0020(13)
C4 0.0227(17) 0.0303(19) 0.0310(18) -0.0005(15) 0.0093(14) -0.0003(14)
C5 0.037(2) 0.0246(17) 0.038(2) -0.0079(15) 0.0193(16) -0.0076(15)
C6 0.0295(18) 0.0254(18) 0.041(2) -0.0021(15) 0.0179(16) 0.0000(14)

loop_
_atom_type_symbol
_atom_type_description
_atom_type_scat_dispersion_real
_atom_type_scat_dispersion_imag
_atom_type_scat_source
C C 0.0033 0.0016 'International Tables Vol C Tables 4.2.6.8 and 6.1.1.4'
H H 0.0000 0.0000 'International Tables Vol C Tables 4.2.6.8 and 6.1.1.4'
N N 0.0061 0.0033 'International Tables Vol C Tables 4.2.6.8 and 6.1.1.4'
O O 0.0106 0.0060 'International Tables Vol C Tables 4.2.6.8 and 6.1.1.4'
Cu Cu 0.3201 1.2651 'International Tables Vol C Tables 4.2.6.8 and 6.1.1.4'
Sr Sr -1.5307 3.2498 'International Tables Vol C Tables 4.2.6.8 and 6.1.1.4'

loop_
_geom_angle_atom_site_label_1
_geom_angle_atom_site_label_2
_geom_angle_atom_site_label_3
_geom_angle
_geom_angle_site_symmetry_1
_geom_angle_site_symmetry_3
O4 Sr1 O9 141.05(9) . .
O4 Sr1 O11 78.53(8) . .
O9 Sr1 O11 139.89(9) . .
O4 Sr1 O10 141.05(9) . .
O9 Sr1 O10 74.86(10) . .
O11 Sr1 O10 70.52(9) . .
O4 Sr1 O3 115.17(7) . 3_665
O9 Sr1 O3 75.69(10) . 3_665
O11 Sr1 O3 80.43(8) . 3_665
O10 Sr1 O3 82.80(10) . 3_665
O4 Sr1 O8 73.95(8) . .
O9 Sr1 O8 68.52(9) . .
O11 Sr1 O8 143.74(8) . .
O10 Sr1 O8 143.31(10) . .
O3 Sr1 O8 90.29(9) 3_665 .
O4 Sr1 O6 86.56(10) . .
O9 Sr1 O6 77.35(11) . .
O11 Sr1 O6 121.42(9) . .
O10 Sr1 O6 89.81(11) . .
O3 Sr1 O6 153.03(9) 3_665 .
O8 Sr1 O6 80.24(10) . .
O4 Sr1 O5 76.69(8) . .
O9 Sr1 O5 113.12(10) . .
O11 Sr1 O5 75.44(8) . .
O10 Sr1 O5 73.15(10) . .
O3 Sr1 O5 150.35(8) 3_665 .
O8 Sr1 O5 119.36(9) . .
O6 Sr1 O5 45.99(9) . .
O4 Sr1 O4 67.04(8) . 3_665
O9 Sr1 O4 114.64(9) . 3_665
O11 Sr1 O4 67.92(7) . 3_665
O10 Sr1 O4 119.02(9) . 3_665
O3 Sr1 O4 48.21(7) 3_665 3_665
O8 Sr1 O4 79.73(8) . 3_665
O6 Sr1 O4 150.39(9) . 3_665
O5 Sr1 O4 132.23(8) . 3_665
O4 Sr1 C1 90.98(9) . 3_665
O9 Sr1 C1 94.87(10) . 3_665
O11 Sr1 C1 73.59(8) . 3_665
O10 Sr1 C1 102.02(10) . 3_665
O3 Sr1 C1 24.20(8) 3_665 3_665
O8 Sr1 C1 83.64(9) . 3_665
O6 Sr1 C1 163.75(9) . 3_665
O5 Sr1 C1 148.38(9) . 3_665
O4 Sr1 C1 24.05(8) 3_665 3_665
O4 Sr1 N3 79.09(8) . .
O9 Sr1 N3 96.53(10) . .
O11 Sr1 N3 98.47(8) . .
O10 Sr1 N3 82.63(10) . .
O3 Sr1 N3 164.87(8) 3_665 .
O8 Sr1 N3 99.00(9) . .
O6 Sr1 N3 23.01(8) . .
O5 Sr1 N3 23.13(8) . .
O4 Sr1 N3 145.19(8) 3_665 .
C1 Sr1 N3 168.48(8) 3_665 .
O4 Sr1 Sr1 35.26(5) . 3_665
O9 Sr1 Sr1 134.93(7) . 3_665
O11 Sr1 Sr1 69.55(6) . 3_665
O10 Sr1 Sr1 138.50(7) . 3_665
O3 Sr1 Sr1 79.95(5) 3_665 3_665
O8 Sr1 Sr1 74.34(6) . 3_665
O6 Sr1 Sr1 120.71(8) . 3_665
O5 Sr1 Sr1 106.84(7) . 3_665
O4 Sr1 Sr1 31.78(5) 3_665 3_665
C1 Sr1 Sr1 55.75(6) 3_665 3_665
N3 Sr1 Sr1 113.98(6) . 3_665
O4 Sr1 H10A 156.0(5) . .
O9 Sr1 H10A 59.5(5) . .
O11 Sr1 H10A 84.4(7) . .
O10 Sr1 H10A 15.5(5) . .
O3 Sr1 H10A 77.9(10) 3_665 .
O8 Sr1 H10A 128.0(5) . .
O6 Sr1 H10A 88.1(11) . .
O5 Sr1 H10A 82.8(8) . .
O4 Sr1 H10A 121.5(11) 3_665 .
C1 Sr1 H10A 100.3(10) 3_665 .
N3 Sr1 H10A 86.9(10) . .
Sr1 Sr1 H10A 148.2(10) 3_665 .
O4 Sr1 H11B 64.5(6) . .
O9 Sr1 H11B 152.2(7) . .
O11 Sr1 H11B 15.2(5) . .
O10 Sr1 H11B 85.7(5) . .
O3 Sr1 H11B 82.4(8) 3_665 .
O8 Sr1 H11B 129.2(4) . .
O6 Sr1 H11B 123.1(7) . .
O5 Sr1 H11B 78.9(7) . .
O4 Sr1 H11B 58.2(6) 3_665 .
C1 Sr1 H11B 69.6(7) 3_665 .
N3 Sr1 H11B 100.6(7) . .
Sr1 Sr1 H11B 54.8(4) 3_665 .
H10A Sr1 H11B 99.5(9) . .
O1 Cu1 O1 180 . 3_565
O1 Cu1 N1 83.76(10) . .
O1 Cu1 N1 96.24(10) 3_565 .
O1 Cu1 N1 96.24(10) . 3_565
O1 Cu1 N1 83.76(10) 3_565 3_565
N1 Cu1 N1 180 . 3_565
O1 Cu1 O12 96.88(11) . .
O1 Cu1 O12 83.12(11) 3_565 .
N1 Cu1 O12 87.50(10) . .
N1 Cu1 O12 92.50(10) 3_565 .
C4 O1 Cu1 114.7(2) . .
C1 O3 Sr1 97.01(19) . 3_665
C1 O4 Sr1 156.8(2) . .
C1 O4 Sr1 89.6(2) . 3_665
Sr1 O4 Sr1 112.96(8) . 3_665
N3 O5 Sr1 95.0(2) . .
N3 O6 Sr1 100.1(2) . .
Sr1 O8 H8A 119(3) . .
Sr1 O8 H8B 108(3) . .
H8A O8 H8B 113.7(19) . .
Sr1 O9 H9A 122(3) . .
Sr1 O9 H9B 121(3) . .
H9A O9 H9B 115.1(19) . .
Sr1 O10 H10A 106(3) . .
Sr1 O10 H10B 132(3) . .
H10A O10 H10B 116(2) . .
Sr1 O11 H11A 112(3) . .
Sr1 O11 H11B 108(3) . .
H11A O11 H11B 115.8(19) . .
Cu1 O12 H12A 106(4) . .
Cu1 O12 H12B 116(4) . .
H12A O12 H12B 116(2) . .
C3 N1 C6 118.8(3) . .
C3 N1 Cu1 110.8(2) . .
C6 N1 Cu1 130.4(2) . .
C5 N2 C2 117.4(3) . .
O7 N3 O5 122.1(3) . .
O7 N3 O6 119.8(3) . .
O5 N3 O6 118.1(3) . .
O7 N3 Sr1 171.6(3) . .
O5 N3 Sr1 61.83(18) . .
O6 N3 Sr1 56.90(18) . .
O4 C1 O3 125.0(3) . .
O4 C1 C2 118.6(3) . .
O3 C1 C2 116.3(3) . .
O4 C1 Sr1 66.35(18) . 3_665
O3 C1 Sr1 58.79(17) . 3_665
C2 C1 Sr1 175.0(2) . 3_665
N2 C2 C3 121.6(3) . .
N2 C2 C1 115.0(3) . .
C3 C2 C1 123.3(3) . .
N1 C3 C2 120.2(3) . .
N1 C3 C4 115.0(3) . .
C2 C3 C4 124.8(3) . .
O2 C4 O1 125.8(3) . .
O2 C4 C3 119.2(3) . .
O1 C4 C3 114.9(3) . .
N2 C5 C6 122.0(3) . .
N2 C5 H5A 119.0 . .
C6 C5 H5A 119.0 . .
N1 C6 C5 119.8(3) . .
N1 C6 H6A 120.1 . .
C5 C6 H6A 120.1 . .

loop_
_geom_bond_atom_site_label_1
_geom_bond_atom_site_label_2
_geom_bond_distance
_geom_bond_site_symmetry_2
Sr1 O4 2.552(2) .
Sr1 O9 2.575(3) .
Sr1 O11 2.613(2) .
Sr1 O10 2.623(3) .
Sr1 O3 2.631(2) 3_665
Sr1 O8 2.651(3) .
Sr1 O6 2.669(3) .
Sr1 O5 2.776(3) .
Sr1 O4 2.797(2) 3_665
Sr1 C1 3.053(3) 3_665
Sr1 N3 3.137(3) .
Sr1 H10A 2.95(4) .
Sr1 H11B 2.97(4) .
Cu1 O1 1.936(2) .
Cu1 O1 1.936(2) 3_565
Cu1 N1 1.981(3) .
Cu1 N1 1.981(3) 3_565
Cu1 O12 2.546(3) .
O1 C4 1.273(4) .
O2 C4 1.217(4) .
O3 C1 1.261(4) .
O3 Sr1 2.631(2) 3_665
O4 C1 1.244(4) .
O4 Sr1 2.797(2) 3_665
O5 N3 1.237(4) .
O6 N3 1.245(4) .
O7 N3 1.230(4) .
O8 H8A 0.825(10) .
O8 H8B 0.832(10) .
O9 H9A 0.821(10) .
O9 H9B 0.825(10) .
O10 H10A 0.817(10) .
O10 H10B 0.818(10) .
O11 H11A 0.815(10) .
O11 H11B 0.817(10) .
O12 H12A 0.817(10) .
O12 H12B 0.819(10) .
N1 C3 1.338(4) .
N1 C6 1.340(4) .
N2 C5 1.325(4) .
N2 C2 1.341(4) .
C1 C2 1.522(4) .
C1 Sr1 3.053(3) 3_665
C2 C3 1.372(4) .
C3 C4 1.512(4) .
C5 C6 1.379(5) .
C5 H5A 0.9300 .
C6 H6A 0.9300 .
